data_7123837
loop_
_publ_author_name
'Chaolumen, Chaolumen'
'Ito, Hideto'
'Itami, Kenichiro'

_publ_section_title
;
 An Axially Chiral 1,1&#x2032;-Biazulene and Its \p-Extended Derivative:
 Synthesis, Structures and Properties
;
_journal_name_full 'Chemical Communications'
_journal_paper_doi 10.1039/C9CC03510A
_journal_year 2019
_chemical_formula_sum 'C28 H16'
_chemical_formula_weight 352.41
_chemical_name_systematic 'compound 4'
_space_group_crystal_system orthorhombic
_space_group_IT_number 33
_space_group_name_Hall 'P 2c -2n'
_space_group_name_H-M_alt 'P n a 21'
_symmetry_space_group_name_Hall 'P 2c -2n'
_symmetry_space_group_name_H-M 'P n a 21'
_atom_sites_solution_hydrogens geom
_audit_creation_method SHELXL-2016/6
_audit_update_record
;
2019-02-26 deposited with the CCDC.    2019-07-10 downloaded from the CCDC.
;
_cell_angle_alpha 90
_cell_angle_beta 90
_cell_angle_gamma 90
_cell_formula_units_Z 4
_cell_length_a 19.4033(7)
_cell_length_b 5.3757(2)
_cell_length_c 15.7108(6)
_cell_measurement_reflns_used 7230
_cell_measurement_temperature 123(2)
_cell_measurement_theta_max 29.8100
_cell_measurement_theta_min 3.3160
_cell_volume 1638.74(11)
_computing_cell_refinement 'CrysAlisPro 1.171.38.41 (Rigaku OD, 2015)'
_computing_data_collection 'CrysAlisPro 1.171.38.41 (Rigaku OD, 2015)'
_computing_data_reduction 'CrysAlisPro 1.171.38.41 (Rigaku OD, 2015)'
_computing_molecular_graphics 'Yadokari-XG 2009 (Wakita Nemoto et al., 2009)'
_computing_publication_material 'Yadokari-XG 2009 (Wakita,Nemoto et al., 2009)'
_computing_structure_refinement 'SHELXL-2016/6 (Sheldrick, 2016)'
_computing_structure_solution SIR-97
_diffrn_ambient_temperature 123(2)
_diffrn_measured_fraction_theta_full 0.998
_diffrn_measured_fraction_theta_max 0.998
_diffrn_measurement_device_type 'dtrek-CrysAlisPro-abstract goniometer imported rigaku-d*trek images'
_diffrn_measurement_method '\w scans'
_diffrn_radiation_monochromator graphite
_diffrn_radiation_type MoK\a
_diffrn_radiation_wavelength 0.71073
_diffrn_reflns_av_R_equivalents 0.0394
_diffrn_reflns_av_unetI/netI 0.0324
_diffrn_reflns_Laue_measured_fraction_full 0.998
_diffrn_reflns_Laue_measured_fraction_max 0.998
_diffrn_reflns_limit_h_max 23
_diffrn_reflns_limit_h_min -23
_diffrn_reflns_limit_k_max 6
_diffrn_reflns_limit_k_min -6
_diffrn_reflns_limit_l_max 18
_diffrn_reflns_limit_l_min -18
_diffrn_reflns_number 16770
_diffrn_reflns_point_group_measured_fraction_full 0.993
_diffrn_reflns_point_group_measured_fraction_max 0.993
_diffrn_reflns_theta_full 24.999
_diffrn_reflns_theta_max 24.999
_diffrn_reflns_theta_min 3.337
_diffrn_source 'fine-focus sealed X-ray tube'
_exptl_absorpt_coefficient_mu 0.081
_exptl_absorpt_correction_T_max 1.00000
_exptl_absorpt_correction_T_min 0.74481
_exptl_absorpt_correction_type multi-scan
_exptl_absorpt_process_details
;
CrysAlisPro 1.171.38.41 (Rigaku Oxford Diffraction, 2015)
Empirical absorption correction using spherical harmonics,
 implemented in SCALE3 ABSPACK scaling algorithm.
;
_exptl_crystal_colour Orange
_exptl_crystal_density_diffrn 1.428
_exptl_crystal_description Platelet
_exptl_crystal_F_000 736
_exptl_crystal_recrystallization_method 'Re-crystallisation from solvent: CHCl3/hexane'
_exptl_crystal_size_max 0.200
_exptl_crystal_size_mid 0.100
_exptl_crystal_size_min 0.050
_refine_diff_density_max 0.125
_refine_diff_density_min -0.151
_refine_diff_density_rms 0.036
_refine_ls_abs_structure_details
;
 Flack x determined using 1152 quotients [(I+)-(I-)]/[(I+)+(I-)]
 (Parsons, Flack and Wagner, Acta Cryst. B69 (2013) 249-259).
;
_refine_ls_abs_structure_Flack -0.6(10)
_refine_ls_extinction_method none
_refine_ls_goodness_of_fit_ref 1.029
_refine_ls_hydrogen_treatment constr
_refine_ls_matrix_type full
_refine_ls_number_parameters 253
_refine_ls_number_reflns 2878
_refine_ls_number_restraints 1
_refine_ls_restrained_S_all 1.029
_refine_ls_R_factor_all 0.0380
_refine_ls_R_factor_gt 0.0318
_refine_ls_shift/su_max 0.000
_refine_ls_shift/su_mean 0.000
_refine_ls_structure_factor_coef Fsqd
_refine_ls_weighting_details 'w=1/[\s^2^(Fo^2^)+(0.0479P)^2^+0.0482P] where P=(Fo^2^+2Fc^2^)/3'
_refine_ls_weighting_scheme calc
_refine_ls_wR_factor_gt 0.0720
_refine_ls_wR_factor_ref 0.0750
_reflns_Friedel_coverage 0.914
_reflns_Friedel_fraction_full 0.988
_reflns_Friedel_fraction_max 0.988
_reflns_number_gt 2615
_reflns_number_total 2878
_reflns_threshold_expression 'I > 2\s(I)'
_cod_data_source_file c9cc03510a2.cif
_cod_data_source_block 4
_cod_database_code 7123837
_shelx_shelxl_version_number 2016/6
_shelx_space_group_comment
;
The symmetry employed for this shelxl refinement is uniquely defined
by the following loop, which should always be used as a source of
symmetry information in preference to the above space-group names.
They are only intended as comments.
;
_shelx_estimated_absorpt_t_min 0.984
_shelx_estimated_absorpt_t_max 0.996

loop_
_space_group_symop_operation_xyz
'x, y, z'
'-x, -y, z+1/2'
'-x+1/2, y+1/2, z+1/2'
'x+1/2, -y+1/2, z'

loop_
_atom_site_label
_atom_site_type_symbol
_atom_site_fract_x
_atom_site_fract_y
_atom_site_fract_z
_atom_site_U_iso_or_equiv
_atom_site_adp_type
_atom_site_occupancy
_atom_site_site_symmetry_order
_atom_site_calc_flag
_atom_site_refinement_flags_posn
_atom_site_refinement_flags_adp
C1 C 0.50118(12) 0.4875(4) 0.06173(14) 0.0181(5) Uani 1 1 d . .
C2 C 0.33734(12) 0.8764(4) 0.06387(14) 0.0176(5) Uani 1 1 d . .
C3 C 0.48486(12) 1.0727(4) -0.12567(13) 0.0184(5) Uani 1 1 d . .
C4 C 0.36922(12) 1.1846(4) -0.06207(14) 0.0181(5) Uani 1 1 d . .
C5 C 0.37832(11) 0.9809(4) -0.00173(14) 0.0170(5) Uani 1 1 d . .
C6 C 0.56579(12) 0.1396(4) 0.12149(15) 0.0230(5) Uani 1 1 d . .
H1 H 0.569929 0.012632 0.163229 0.028 Uiso 1 1 calc R U
C7 C 0.55407(11) 0.5195(4) -0.00044(14) 0.0181(5) Uani 1 1 d . .
C8 C 0.49269(12) 0.8786(4) -0.06575(14) 0.0174(5) Uani 1 1 d . .
C9 C 0.35300(12) 0.4994(4) 0.16265(16) 0.0227(5) Uani 1 1 d . .
H2 H 0.383917 0.368490 0.176457 0.027 Uiso 1 1 calc R U
C10 C 0.53820(12) 1.1083(4) -0.18425(14) 0.0213(5) Uani 1 1 d . .
H3 H 0.534779 1.236624 -0.225614 0.026 Uiso 1 1 calc R U
C11 C 0.41490(12) 1.4275(4) -0.18023(14) 0.0213(5) Uani 1 1 d . .
H4 H 0.449935 1.456265 -0.221310 0.026 Uiso 1 1 calc R U
C12 C 0.60222(13) 0.7640(4) -0.12411(15) 0.0229(5) Uani 1 1 d . .
H5 H 0.642020 0.661111 -0.125088 0.028 Uiso 1 1 calc R U
C13 C 0.55061(11) 0.7192(4) -0.06426(15) 0.0187(5) Uani 1 1 d . .
C14 C 0.61606(12) 0.1657(4) 0.05898(16) 0.0237(5) Uani 1 1 d . .
H6 H 0.654280 0.055340 0.057184 0.028 Uiso 1 1 calc R U
C15 C 0.50993(12) 0.2984(4) 0.12285(16) 0.0212(5) Uani 1 1 d . .
H7 H 0.476317 0.279549 0.166347 0.025 Uiso 1 1 calc R U
C16 C 0.42244(12) 1.2276(4) -0.12300(14) 0.0176(5) Uani 1 1 d . .
C17 C 0.23568(12) 0.6543(4) 0.20368(15) 0.0215(5) Uani 1 1 d . .
H8 H 0.199332 0.623641 0.242809 0.026 Uiso 1 1 calc R U
C18 C 0.27119(12) 0.9476(4) 0.08821(17) 0.0259(6) Uani 1 1 d . .
H9 H 0.253360 1.085190 0.057284 0.031 Uiso 1 1 calc R U
C19 C 0.37727(12) 0.6627(4) 0.10109(14) 0.0172(5) Uani 1 1 d . .
C20 C 0.29103(12) 0.4944(5) 0.20779(17) 0.0240(5) Uani 1 1 d . .
H10 H 0.286366 0.361091 0.247083 0.029 Uiso 1 1 calc R U
C21 C 0.31207(12) 1.3463(4) -0.06324(15) 0.0218(5) Uani 1 1 d . .
H11 H 0.275865 1.320104 -0.023525 0.026 Uiso 1 1 calc R U
C22 C 0.59614(12) 0.9570(4) -0.18220(15) 0.0245(6) Uani 1 1 d . .
H12 H 0.632464 0.986285 -0.221492 0.029 Uiso 1 1 calc R U
C23 C 0.60980(12) 0.3531(4) -0.00029(16) 0.0221(5) Uani 1 1 d . .
H13 H 0.644467 0.370401 -0.042579 0.026 Uiso 1 1 calc R U
C24 C 0.43950(11) 0.8396(4) -0.00501(13) 0.0163(5) Uani 1 1 d . .
C25 C 0.44120(11) 0.6508(4) 0.05706(14) 0.0171(5) Uani 1 1 d . .
C26 C 0.30684(13) 1.5398(4) -0.11956(15) 0.0234(6) Uani 1 1 d . .
H14 H 0.267596 1.645361 -0.118145 0.028 Uiso 1 1 calc R U
C27 C 0.22670(13) 0.8544(4) 0.14932(17) 0.0281(6) Uani 1 1 d . .
H15 H 0.184040 0.939700 0.154681 0.034 Uiso 1 1 calc R U
C28 C 0.35856(12) 1.5820(4) -0.17858(15) 0.0226(6) Uani 1 1 d . .
H16 H 0.355091 1.716639 -0.217532 0.027 Uiso 1 1 calc R U

loop_
_atom_site_aniso_label
_atom_site_aniso_U_11
_atom_site_aniso_U_22
_atom_site_aniso_U_33
_atom_site_aniso_U_23
_atom_site_aniso_U_13
_atom_site_aniso_U_12
C1 0.0182(11) 0.0167(11) 0.0192(11) -0.0041(10) -0.0049(10) -0.0035(9)
C2 0.0199(12) 0.0162(11) 0.0165(12) -0.0026(9) -0.0005(10) -0.0011(10)
C3 0.0217(13) 0.0163(11) 0.0172(12) -0.0045(10) -0.0013(10) -0.0046(10)
C4 0.0217(12) 0.0176(12) 0.0150(11) -0.0021(10) -0.0031(10) -0.0021(9)
C5 0.0166(11) 0.0175(12) 0.0169(11) -0.0044(10) -0.0017(10) -0.0019(9)
C6 0.0239(13) 0.0224(13) 0.0226(13) 0.0001(11) -0.0061(11) 0.0017(10)
C7 0.0162(11) 0.0183(12) 0.0199(12) -0.0046(10) -0.0038(10) -0.0030(10)
C8 0.0180(12) 0.0173(12) 0.0170(12) -0.0045(10) -0.0018(10) -0.0036(9)
C9 0.0213(13) 0.0232(13) 0.0237(13) 0.0052(10) -0.0025(10) 0.0018(10)
C10 0.0251(13) 0.0199(12) 0.0188(12) 0.0007(11) 0.0028(10) -0.0025(10)
C11 0.0247(12) 0.0214(13) 0.0178(12) 0.0002(10) -0.0009(10) -0.0048(10)
C12 0.0197(12) 0.0237(13) 0.0255(14) -0.0031(11) 0.0027(11) 0.0020(11)
C13 0.0179(12) 0.0201(12) 0.0181(12) -0.0059(10) -0.0012(11) -0.0031(9)
C14 0.0194(13) 0.0217(13) 0.0301(14) -0.0057(11) -0.0082(11) 0.0035(10)
C15 0.0215(12) 0.0224(12) 0.0197(12) -0.0001(10) -0.0010(10) -0.0010(10)
C16 0.0200(12) 0.0166(11) 0.0163(12) -0.0029(10) -0.0027(10) -0.0024(10)
C17 0.0201(12) 0.0245(13) 0.0198(13) -0.0011(10) 0.0032(10) -0.0028(10)
C18 0.0257(13) 0.0256(13) 0.0265(14) 0.0051(11) 0.0045(11) 0.0081(11)
C19 0.0189(11) 0.0175(11) 0.0152(12) -0.0027(9) -0.0036(9) -0.0020(9)
C20 0.0241(13) 0.0252(13) 0.0229(13) 0.0075(10) 0.0011(10) -0.0002(11)
C21 0.0200(12) 0.0244(13) 0.0209(13) 0.0005(11) 0.0008(11) -0.0003(10)
C22 0.0255(14) 0.0242(13) 0.0236(13) -0.0027(11) 0.0065(11) -0.0053(11)
C23 0.0190(12) 0.0245(13) 0.0227(12) -0.0041(11) -0.0016(11) -0.0020(10)
C24 0.0174(11) 0.0171(11) 0.0143(12) -0.0035(10) -0.0023(10) -0.0032(9)
C25 0.0167(11) 0.0174(11) 0.0172(11) -0.0032(9) -0.0026(10) -0.0021(9)
C26 0.0231(13) 0.0208(12) 0.0262(14) 0.0002(11) -0.0048(11) 0.0032(10)
C27 0.0235(14) 0.0284(14) 0.0323(15) 0.0044(12) 0.0097(11) 0.0080(11)
C28 0.0280(13) 0.0193(12) 0.0204(13) 0.0021(10) -0.0061(11) -0.0025(11)

loop_
_atom_type_symbol
_atom_type_description
_atom_type_scat_dispersion_real
_atom_type_scat_dispersion_imag
_atom_type_scat_source
C C 0.0033 0.0016 'International Tables Vol C Tables 4.2.6.8 and 6.1.1.4'
H H 0.0000 0.0000 'International Tables Vol C Tables 4.2.6.8 and 6.1.1.4'

loop_
_geom_angle_atom_site_label_1
_geom_angle_atom_site_label_2
_geom_angle_atom_site_label_3
_geom_angle
C15 C1 C7 117.8(2)
C15 C1 C25 124.4(2)
C7 C1 C25 117.80(19)
C18 C2 C5 127.4(2)
C18 C2 C19 125.3(2)
C5 C2 C19 107.23(19)
C10 C3 C8 117.4(2)
C10 C3 C16 123.4(2)
C8 C3 C16 119.18(19)
C21 C4 C16 117.5(2)
C21 C4 C5 124.5(2)
C16 C4 C5 118.0(2)
C24 C5 C2 106.58(19)
C24 C5 C4 118.8(2)
C2 C5 C4 134.6(2)
C15 C6 C14 120.0(2)
C23 C7 C1 118.4(2)
C23 C7 C13 120.1(2)
C1 C7 C13 121.47(19)
C13 C8 C3 123.0(2)
C13 C8 C24 118.5(2)
C3 C8 C24 118.55(19)
C19 C9 C20 131.2(2)
C22 C10 C3 120.3(2)
C28 C11 C16 122.1(2)
C22 C12 C13 120.8(2)
C12 C13 C8 117.1(2)
C12 C13 C7 123.6(2)
C8 C13 C7 119.35(19)
C23 C14 C6 119.3(2)
C6 C15 C1 122.0(2)
C11 C16 C4 118.5(2)
C11 C16 C3 119.9(2)
C4 C16 C3 121.58(19)
C20 C17 C27 127.7(2)
C27 C18 C2 131.7(2)
C9 C19 C25 127.3(2)
C9 C19 C2 125.4(2)
C25 C19 C2 107.14(19)
C17 C20 C9 129.5(2)
C26 C21 C4 122.4(2)
C12 C22 C10 121.5(2)
C14 C23 C7 122.4(2)
C25 C24 C5 112.50(19)
C25 C24 C8 123.66(19)
C5 C24 C8 123.81(19)
C24 C25 C19 106.51(19)
C24 C25 C1 119.2(2)
C19 C25 C1 134.3(2)
C21 C26 C28 120.2(2)
C17 C27 C18 129.1(2)
C11 C28 C26 119.3(2)

loop_
_geom_bond_atom_site_label_1
_geom_bond_atom_site_label_2
_geom_bond_distance
C1 C15 1.409(3)
C1 C7 1.427(3)
C1 C25 1.460(3)
C2 C18 1.393(3)
C2 C5 1.418(3)
C2 C19 1.504(3)
C3 C10 1.398(3)
C3 C8 1.414(3)
C3 C16 1.470(3)
C4 C21 1.409(3)
C4 C16 1.427(3)
C4 C5 1.459(3)
C5 C24 1.410(3)
C6 C15 1.380(3)
C6 C14 1.391(3)
C7 C23 1.403(3)
C7 C13 1.470(3)
C8 C13 1.414(3)
C8 C24 1.421(3)
C9 C19 1.388(3)
C9 C20 1.396(3)
C10 C22 1.388(3)
C11 C28 1.374(3)
C11 C16 1.409(3)
C12 C22 1.387(3)
C12 C13 1.395(3)
C14 C23 1.377(3)
C17 C20 1.377(3)
C17 C27 1.385(3)
C18 C27 1.385(3)
C19 C25 1.422(3)
C21 C26 1.369(3)
C24 C25 1.408(3)
C26 C28 1.385(3)

loop_
_geom_torsion_atom_site_label_1
_geom_torsion_atom_site_label_2
_geom_torsion_atom_site_label_3
_geom_torsion_atom_site_label_4
_geom_torsion
C18 C2 C5 C24 -177.2(2)
C19 C2 C5 C24 0.3(2)
C18 C2 C5 C4 1.2(4)
C19 C2 C5 C4 178.8(2)
C21 C4 C5 C24 -177.2(2)
C16 C4 C5 C24 1.3(3)
C21 C4 C5 C2 4.5(4)
C16 C4 C5 C2 -177.0(2)
C15 C1 C7 C23 3.5(3)
C25 C1 C7 C23 -175.8(2)
C15 C1 C7 C13 -177.3(2)
C25 C1 C7 C13 3.5(3)
C10 C3 C8 C13 -1.4(3)
C16 C3 C8 C13 179.31(19)
C10 C3 C8 C24 179.48(19)
C16 C3 C8 C24 0.2(3)
C8 C3 C10 C22 -0.2(3)
C16 C3 C10 C22 179.1(2)
C22 C12 C13 C8 -0.1(3)
C22 C12 C13 C7 -179.4(2)
C3 C8 C13 C12 1.6(3)
C24 C8 C13 C12 -179.3(2)
C3 C8 C13 C7 -179.10(19)
C24 C8 C13 C7 0.0(3)
C23 C7 C13 C12 -3.4(3)
C1 C7 C13 C12 177.4(2)
C23 C7 C13 C8 177.3(2)
C1 C7 C13 C8 -1.9(3)
C15 C6 C14 C23 1.0(3)
C14 C6 C15 C1 0.8(4)
C7 C1 C15 C6 -3.0(3)
C25 C1 C15 C6 176.2(2)
C28 C11 C16 C4 0.5(3)
C28 C11 C16 C3 -178.0(2)
C21 C4 C16 C11 0.1(3)
C5 C4 C16 C11 -178.5(2)
C21 C4 C16 C3 178.6(2)
C5 C4 C16 C3 0.0(3)
C10 C3 C16 C11 -1.5(3)
C8 C3 C16 C11 177.72(19)
C10 C3 C16 C4 -180.0(2)
C8 C3 C16 C4 -0.8(3)
C5 C2 C18 C27 178.2(3)
C19 C2 C18 C27 1.1(4)
C20 C9 C19 C25 -178.8(3)
C20 C9 C19 C2 -3.8(4)
C18 C2 C19 C9 2.7(4)
C5 C2 C19 C9 -174.8(2)
C18 C2 C19 C25 178.6(2)
C5 C2 C19 C25 1.0(2)
C27 C17 C20 C9 3.9(5)
C19 C9 C20 C17 -0.2(5)
C16 C4 C21 C26 -0.5(3)
C5 C4 C21 C26 178.0(2)
C13 C12 C22 C10 -1.5(3)
C3 C10 C22 C12 1.6(3)
C6 C14 C23 C7 -0.4(3)
C1 C7 C23 C14 -1.9(3)
C13 C7 C23 C14 178.9(2)
C2 C5 C24 C25 -1.5(2)
C4 C5 C24 C25 179.72(19)
C2 C5 C24 C8 176.8(2)
C4 C5 C24 C8 -2.0(3)
C13 C8 C24 C25 0.2(3)
C3 C8 C24 C25 179.3(2)
C13 C8 C24 C5 -177.9(2)
C3 C8 C24 C5 1.2(3)
C5 C24 C25 C19 2.2(2)
C8 C24 C25 C19 -176.1(2)
C5 C24 C25 C1 179.79(19)
C8 C24 C25 C1 1.5(3)
C9 C19 C25 C24 173.9(2)
C2 C19 C25 C24 -1.8(2)
C9 C19 C25 C1 -3.2(4)
C2 C19 C25 C1 -179.0(2)
C15 C1 C25 C24 177.6(2)
C7 C1 C25 C24 -3.2(3)
C15 C1 C25 C19 -5.6(4)
C7 C1 C25 C19 173.6(2)
C4 C21 C26 C28 0.4(4)
C20 C17 C27 C18 -2.2(5)
C2 C18 C27 C17 -1.5(5)
C16 C11 C28 C26 -0.7(3)
C21 C26 C28 C11 0.3(4)
